data_1506255
loop_
_publ_author_name
'Preston, Adam J.'
'Gallucci, Judith C.'
'Parquette, Jon R.'

_publ_section_title
;
 Structural impact of coordinating a helical 2,6-pyridyl diamide with
 divalent metals.
;
_journal_issue 23
_journal_name_full 'Organic letters'
_journal_page_first 5259
_journal_page_last 5262
_journal_paper_doi 10.1021/ol062086s
_journal_volume 8
_journal_year 2006
_chemical_absolute_configuration rmad
_chemical_formula_moiety 'C27 H22 Cl1 N5 Ni1 O4, C1 H1 Cl3'
_chemical_formula_sum 'C28 H23 Cl4 N5 Ni O4'
_chemical_formula_weight 694.02
_chemical_name_common 'Parquette 1057'
_chemical_name_systematic
; 
 ? 
;
_space_group_IT_number 19
_symmetry_cell_setting orthorhombic
_symmetry_space_group_name_Hall 'P 2ac 2ab'
_symmetry_space_group_name_H-M 'P 21 21 21'
_atom_sites_solution_hydrogens geom
_atom_sites_solution_primary heavy
_atom_sites_solution_secondary difmap
_audit_creation_method SHELXL-97
_cell_angle_alpha 90.00
_cell_angle_beta 90.00
_cell_angle_gamma 90.00
_cell_formula_units_Z 4
_cell_length_a 10.0378(1)
_cell_length_b 17.8225(1)
_cell_length_c 19.2315(2)
_cell_measurement_temperature 200(2)
_cell_volume 3440.49(5)
_computing_cell_refinement 'HKL Scalepack (Otwinowski & Minor 1997)'
_computing_data_collection 'Collect (Nonius BV, 1997-2000)'
_computing_data_reduction 'HKL Denzo and Scalepack (Otwinowski & Minor 1997)'
_computing_structure_refinement 'SHELXL-97 (Sheldrick, 1997)'
_computing_structure_solution 'SHELXS-86 (Sheldrick, 1990)'
_diffrn_ambient_temperature 200(2)
_diffrn_measured_fraction_theta_full 1.000
_diffrn_measured_fraction_theta_max 1.000
_diffrn_measurement_device_type 'Nonius KappaCCD'
_diffrn_measurement_method 'phi and omega scans'
_diffrn_radiation_monochromator graphite
_diffrn_radiation_source 'fine-focus sealed tube'
_diffrn_radiation_type MoK\a
_diffrn_radiation_wavelength 0.71073
_diffrn_reflns_av_R_equivalents 0.042
_diffrn_reflns_limit_h_max 13
_diffrn_reflns_limit_h_min -13
_diffrn_reflns_limit_k_max 23
_diffrn_reflns_limit_k_min -23
_diffrn_reflns_limit_l_max 24
_diffrn_reflns_limit_l_min -24
_diffrn_reflns_number 48880
_diffrn_reflns_theta_full 27.49
_diffrn_reflns_theta_max 27.49
_diffrn_reflns_theta_min 2.12
_exptl_absorpt_coefficient_mu 0.912
_exptl_absorpt_correction_T_max 0.896
_exptl_absorpt_correction_T_min 0.831
_exptl_absorpt_correction_type multi-scan
_exptl_absorpt_process_details 'HKL Scalepack (Otwinowski & Minor, 1997)'
_exptl_crystal_colour brown
_exptl_crystal_density_diffrn 1.340
_exptl_crystal_density_method 'not measured'
_exptl_crystal_description 'rectangular chunk'
_exptl_crystal_F_000 1416
_exptl_crystal_size_max 0.27
_exptl_crystal_size_mid 0.23
_exptl_crystal_size_min 0.12
_refine_diff_density_max 0.359
_refine_diff_density_min -0.409
_refine_diff_density_rms 0.056
_refine_ls_abs_structure_details 'Flack H D (1983), Acta Cryst. A39, 876-881'
_refine_ls_abs_structure_Flack 0.034(11)
_refine_ls_extinction_method none
_refine_ls_goodness_of_fit_all 1.042
_refine_ls_hydrogen_treatment constr
_refine_ls_matrix_type full
_refine_ls_number_parameters 382
_refine_ls_number_reflns 7883
_refine_ls_number_restraints 0
_refine_ls_restrained_S_all 1.042
_refine_ls_R_factor_all 0.0457
_refine_ls_R_factor_gt 0.0391
_refine_ls_shift/su_max 0.002
_refine_ls_shift/su_mean 0.000
_refine_ls_structure_factor_coef Fsqd
_refine_ls_weighting_details ' w=1/[\s^2^(Fo^2^)+(0.0482P)^2^+2.0990P] where P=(Fo^2^+2Fc^2^)/3'
_refine_ls_weighting_scheme calc
_refine_ls_wR_factor_all 0.0993
_refine_ls_wR_factor_ref 0.0961
_reflns_number_gt 7035
_reflns_number_total 7883
_reflns_threshold_expression >2sigma(I)
_cod_data_source_file ol062086ssi20060823_044730.cif
_cod_data_source_block shelxl
_cod_original_sg_symbol_H-M P212121
_cod_database_code 1506255

loop_
_symmetry_equiv_pos_as_xyz
'x, y, z'
'-x+1/2, -y, z+1/2'
'x+1/2, -y+1/2, -z'
'-x, y+1/2, -z+1/2'

loop_
_atom_site_label
_atom_site_type_symbol
_atom_site_fract_x
_atom_site_fract_y
_atom_site_fract_z
_atom_site_U_iso_or_equiv
_atom_site_adp_type
_atom_site_occupancy
_atom_site_calc_flag
_atom_site_refinement_flags
Ni Ni 0.19443(3) 0.160301(17) 0.798474(16) 0.02377(8) Uani 1 d .
Cl1 Cl 0.21183(12) 0.29758(7) 1.10593(5) 0.0735(3) Uani 1 d .
Cl2 Cl 0.16662(12) 0.54403(10) 1.01200(7) 0.0931(4) Uani 1 d .
Cl3 Cl 0.37018(16) 0.61882(10) 0.93526(9) 0.1089(5) Uani 1 d .
Cl4 Cl 0.23156(15) 0.49740(8) 0.87296(7) 0.0904(4) Uani 1 d .
O1 O -0.0172(2) 0.06747(12) 0.96265(11) 0.0359(5) Uani 1 d .
O2 O 0.2992(2) -0.05164(10) 0.72787(13) 0.0465(5) Uani 1 d .
O3 O 0.4341(2) 0.34064(12) 0.85152(10) 0.0363(4) Uani 1 d .
O4 O 0.1073(2) 0.23901(13) 0.60049(11) 0.0428(5) Uani 1 d .
N1 N 0.1963(2) 0.20292(12) 0.89325(11) 0.0291(4) Uani 1 d .
N2 N 0.0620(2) 0.09136(12) 0.85031(11) 0.0267(5) Uani 1 d .
N3 N 0.2848(2) 0.06820(12) 0.76353(12) 0.0301(5) Uani 1 d .
N4 N 0.3263(2) 0.24727(11) 0.78671(11) 0.0262(4) Uani 1 d .
N5 N 0.1142(2) 0.18962(12) 0.70744(12) 0.0285(5) Uani 1 d .
C1 C 0.2048(3) 0.26067(19) 1.02271(15) 0.0410(7) Uani 1 d .
C2 C 0.2816(3) 0.29424(17) 0.97201(14) 0.0356(6) Uani 1 d .
H2 H 0.3347 0.3372 0.9813 0.043 Uiso 1 calc R
C3 C 0.2765(3) 0.26117(15) 0.90591(14) 0.0297(6) Uani 1 d .
C4 C 0.1215(3) 0.17249(15) 0.94255(14) 0.0287(6) Uani 1 d .
C5 C 0.1249(3) 0.19954(18) 1.00983(15) 0.0376(7) Uani 1 d .
H5 H 0.0741 0.1768 1.0458 0.045 Uiso 1 calc R
C6 C 0.0449(3) 0.10414(15) 0.91831(14) 0.0266(5) Uani 1 d .
C7 C 0.0095(3) 0.02531(14) 0.82057(13) 0.0265(5) Uani 1 d .
C8 C -0.1203(3) 0.00077(16) 0.83413(17) 0.0364(6) Uani 1 d .
H8 H -0.1752 0.0288 0.8648 0.044 Uiso 1 calc R
C9 C -0.1698(3) -0.06346(16) 0.80366(18) 0.0430(7) Uani 1 d .
H9 H -0.2576 -0.0797 0.8143 0.052 Uiso 1 calc R
C10 C -0.0935(4) -0.10419(18) 0.75810(18) 0.0450(8) Uani 1 d .
H10 H -0.1293 -0.1477 0.7365 0.054 Uiso 1 calc R
C11 C 0.0359(3) -0.08202(16) 0.74356(18) 0.0402(7) Uani 1 d .
H11 H 0.0894 -0.1109 0.7128 0.048 Uiso 1 calc R
C12 C 0.0882(3) -0.01629(15) 0.77456(14) 0.0297(6) Uani 1 d .
C13 C 0.2267(3) 0.00396(14) 0.75693(15) 0.0309(6) Uani 1 d .
C14 C 0.4297(3) -0.02051(18) 0.7105(3) 0.0584(10) Uani 1 d .
H14A H 0.4459 -0.0227 0.6597 0.070 Uiso 1 calc R
H14B H 0.5016 -0.0481 0.7347 0.070 Uiso 1 calc R
C15 C 0.4222(3) 0.06145(16) 0.73578(18) 0.0390(7) Uani 1 d .
H15 H 0.4331 0.0960 0.6952 0.047 Uiso 1 calc R
C16 C 0.5233(3) 0.0805(2) 0.7903(3) 0.0609(10) Uani 1 d .
H16A H 0.6124 0.0805 0.7695 0.091 Uiso 1 calc R
H16B H 0.5196 0.0432 0.8276 0.091 Uiso 1 calc R
H16C H 0.5040 0.1303 0.8093 0.091 Uiso 1 calc R
C17 C 0.3567(3) 0.28704(14) 0.84407(14) 0.0261(5) Uani 1 d .
C18 C 0.3863(3) 0.26420(14) 0.72232(13) 0.0264(5) Uani 1 d .
C19 C 0.5183(3) 0.29123(16) 0.71740(15) 0.0325(6) Uani 1 d .
H19 H 0.5697 0.2986 0.7583 0.039 Uiso 1 calc R
C20 C 0.5724(3) 0.3069(2) 0.65318(17) 0.0447(8) Uani 1 d .
H20 H 0.6610 0.3253 0.6505 0.054 Uiso 1 calc R
C21 C 0.5015(3) 0.2965(2) 0.59320(17) 0.0483(8) Uani 1 d .
H21 H 0.5413 0.3067 0.5494 0.058 Uiso 1 calc R
C22 C 0.3707(3) 0.27084(18) 0.59681(16) 0.0411(7) Uani 1 d .
H22 H 0.3200 0.2652 0.5554 0.049 Uiso 1 calc R
C23 C 0.3140(3) 0.25346(14) 0.66081(13) 0.0288(5) Uani 1 d .
C24 C 0.1760(3) 0.22586(14) 0.66012(13) 0.0290(5) Uani 1 d .
C25 C -0.0248(4) 0.2092(3) 0.61030(19) 0.0653(12) Uani 1 d .
H25A H -0.0469 0.1728 0.5731 0.078 Uiso 1 calc R
H25B H -0.0918 0.2500 0.6099 0.078 Uiso 1 calc R
C26 C -0.0216(3) 0.17056(19) 0.68105(16) 0.0381(7) Uani 1 d .
H26 H -0.0285 0.1150 0.6744 0.046 Uiso 1 calc R
C27 C -0.1287(3) 0.1962(2) 0.72978(18) 0.0479(8) Uani 1 d .
H27A H -0.2158 0.1807 0.7117 0.072 Uiso 1 calc R
H27B H -0.1259 0.2509 0.7338 0.072 Uiso 1 calc R
H27C H -0.1144 0.1736 0.7756 0.072 Uiso 1 calc R
C28 C 0.2932(4) 0.5330(2) 0.9517(2) 0.0603(10) Uani 1 d .
H28 H 0.3608 0.4973 0.9707 0.072 Uiso 1 calc R

loop_
_atom_site_aniso_label
_atom_site_aniso_U_11
_atom_site_aniso_U_22
_atom_site_aniso_U_33
_atom_site_aniso_U_23
_atom_site_aniso_U_13
_atom_site_aniso_U_12
Ni 0.02690(15) 0.01999(14) 0.02443(15) -0.00184(13) 0.00187(14) -0.00271(13)
Cl1 0.0898(7) 0.0947(7) 0.0361(4) -0.0325(5) 0.0171(5) -0.0442(6)
Cl2 0.0656(7) 0.1450(13) 0.0688(7) 0.0218(8) 0.0053(6) 0.0152(8)
Cl3 0.0947(10) 0.1097(11) 0.1223(12) 0.0220(10) -0.0001(9) -0.0349(9)
Cl4 0.0964(9) 0.0840(8) 0.0908(9) -0.0186(7) -0.0085(7) 0.0341(7)
O1 0.0343(10) 0.0385(11) 0.0348(11) 0.0015(9) 0.0096(9) -0.0108(9)
O2 0.0365(11) 0.0253(9) 0.0777(16) -0.0131(10) 0.0120(11) 0.0025(9)
O3 0.0437(11) 0.0320(10) 0.0332(10) -0.0019(9) -0.0026(8) -0.0120(10)
O4 0.0403(12) 0.0582(14) 0.0300(11) 0.0076(10) -0.0061(9) -0.0056(10)
N1 0.0336(11) 0.0292(11) 0.0246(10) -0.0013(8) 0.0012(10) -0.0077(10)
N2 0.0267(11) 0.0255(11) 0.0280(11) -0.0001(9) 0.0022(9) -0.0018(9)
N3 0.0281(12) 0.0242(10) 0.0378(12) 0.0016(9) -0.0001(10) 0.0028(9)
N4 0.0300(11) 0.0237(10) 0.0249(10) -0.0006(8) 0.0001(9) -0.0012(8)
N5 0.0273(11) 0.0308(11) 0.0274(11) -0.0029(9) -0.0007(10) -0.0004(9)
C1 0.0385(16) 0.0557(18) 0.0286(14) -0.0155(13) 0.0047(13) -0.0074(15)
C2 0.0421(17) 0.0345(14) 0.0301(14) -0.0069(11) -0.0003(12) -0.0068(13)
C3 0.0343(15) 0.0253(12) 0.0295(13) -0.0034(10) -0.0027(11) -0.0027(11)
C4 0.0280(13) 0.0293(14) 0.0289(13) -0.0047(11) 0.0036(10) -0.0040(11)
C5 0.0397(16) 0.0431(17) 0.0301(14) -0.0008(12) 0.0117(12) -0.0054(14)
C6 0.0234(12) 0.0274(13) 0.0292(13) 0.0016(11) -0.0033(10) 0.0004(10)
C7 0.0346(14) 0.0220(12) 0.0230(12) 0.0035(10) -0.0048(10) -0.0063(10)
C8 0.0318(14) 0.0320(14) 0.0454(17) 0.0024(13) 0.0002(13) -0.0059(12)
C9 0.0362(15) 0.0329(14) 0.060(2) 0.0055(15) 0.0001(15) -0.0125(12)
C10 0.057(2) 0.0311(15) 0.0465(18) -0.0012(14) -0.0092(16) -0.0140(14)
C11 0.0496(19) 0.0236(14) 0.0475(18) -0.0059(13) -0.0011(15) -0.0056(13)
C12 0.0326(14) 0.0246(13) 0.0320(14) 0.0059(11) -0.0066(11) -0.0058(11)
C13 0.0353(15) 0.0236(12) 0.0338(14) -0.0034(11) 0.0018(11) 0.0018(10)
C14 0.0454(18) 0.0325(16) 0.097(3) -0.0187(19) 0.017(2) -0.0020(14)
C15 0.0368(16) 0.0260(14) 0.0542(19) -0.0030(13) 0.0076(14) 0.0013(12)
C16 0.0294(15) 0.056(2) 0.097(3) -0.009(2) -0.0047(19) 0.0091(14)
C17 0.0272(12) 0.0219(12) 0.0290(13) -0.0001(10) -0.0017(10) -0.0026(10)
C18 0.0317(13) 0.0198(11) 0.0279(13) 0.0009(10) 0.0030(10) 0.0030(10)
C19 0.0301(13) 0.0351(14) 0.0324(15) -0.0011(11) 0.0030(11) 0.0010(11)
C20 0.0385(17) 0.0523(19) 0.0434(18) 0.0077(15) 0.0050(14) -0.0084(14)
C21 0.0418(17) 0.066(2) 0.0367(17) 0.0067(16) 0.0126(14) -0.0140(16)
C22 0.0478(18) 0.0457(18) 0.0298(15) 0.0051(13) 0.0020(13) -0.0030(14)
C23 0.0299(13) 0.0261(12) 0.0303(13) 0.0018(10) 0.0041(12) -0.0031(11)
C24 0.0327(14) 0.0267(13) 0.0276(13) -0.0013(10) -0.0006(11) 0.0016(11)
C25 0.0386(19) 0.115(4) 0.0420(19) 0.015(2) -0.0176(16) -0.021(2)
C26 0.0273(13) 0.0456(17) 0.0414(16) -0.0040(13) -0.0041(11) -0.0071(12)
C27 0.0286(15) 0.067(2) 0.0483(19) -0.0002(16) 0.0021(14) 0.0068(15)
C28 0.045(2) 0.065(2) 0.071(2) 0.0279(19) 0.0015(19) 0.0071(19)

loop_
_atom_type_symbol
_atom_type_description
_atom_type_scat_dispersion_real
_atom_type_scat_dispersion_imag
_atom_type_scat_source
C C 0.0033 0.0016 'International Tables Vol C Tables 4.2.6.8 and 6.1.1.4'
H H 0.0000 0.0000 'International Tables Vol C Tables 4.2.6.8 and 6.1.1.4'
N N 0.0061 0.0033 'International Tables Vol C Tables 4.2.6.8 and 6.1.1.4'
O O 0.0106 0.0060 'International Tables Vol C Tables 4.2.6.8 and 6.1.1.4'
Cl Cl 0.1484 0.1585 'International Tables Vol C Tables 4.2.6.8 and 6.1.1.4'
Ni Ni 0.3393 1.1124 'International Tables Vol C Tables 4.2.6.8 and 6.1.1.4'

loop_
_geom_angle_atom_site_label_1
_geom_angle_atom_site_label_2
_geom_angle_atom_site_label_3
_geom_angle
N1 Ni N3 128.60(10)
N1 Ni N5 135.44(9)
N3 Ni N5 95.94(9)
N1 Ni N4 78.75(9)
N3 Ni N4 106.95(9)
N5 Ni N4 88.04(9)
N1 Ni N2 77.86(9)
N3 Ni N2 88.04(9)
N5 Ni N2 108.61(9)
N4 Ni N2 156.61(8)
C13 O2 C14 107.4(2)
C24 O4 C25 107.0(2)
C4 N1 C3 121.9(2)
C4 N1 Ni 119.82(18)
C3 N1 Ni 118.22(18)
C6 N2 C7 119.4(2)
C6 N2 Ni 116.91(18)
C7 N2 Ni 122.74(17)
C13 N3 C15 108.2(2)
C13 N3 Ni 123.93(19)
C15 N3 Ni 127.70(17)
C17 N4 C18 120.7(2)
C17 N4 Ni 116.99(17)
C18 N4 Ni 122.31(16)
C24 N5 C26 108.4(2)
C24 N5 Ni 124.17(19)
C26 N5 Ni 127.34(18)
C5 C1 C2 122.8(3)
C5 C1 Cl1 119.4(2)
C2 C1 Cl1 117.7(2)
C1 C2 C3 116.0(3)
C1 C2 H2 122.0
C3 C2 H2 122.0
N1 C3 C2 120.9(2)
N1 C3 C17 114.5(2)
C2 C3 C17 124.5(2)
N1 C4 C5 120.9(2)
N1 C4 C6 113.4(2)
C5 C4 C6 125.6(2)
C1 C5 C4 117.4(3)
C1 C5 H5 121.3
C4 C5 H5 121.3
O1 C6 N2 130.2(3)
O1 C6 C4 117.8(2)
N2 C6 C4 111.9(2)
C8 C7 C12 118.6(2)
C8 C7 N2 122.2(3)
C12 C7 N2 119.1(2)
C9 C8 C7 121.1(3)
C9 C8 H8 119.5
C7 C8 H8 119.5
C10 C9 C8 120.6(3)
C10 C9 H9 119.7
C8 C9 H9 119.7
C9 C10 C11 120.1(3)
C9 C10 H10 120.0
C11 C10 H10 120.0
C10 C11 C12 119.9(3)
C10 C11 H11 120.0
C12 C11 H11 120.0
C7 C12 C11 119.7(3)
C7 C12 C13 123.2(2)
C11 C12 C13 117.1(3)
N3 C13 O2 116.6(2)
N3 C13 C12 128.3(2)
O2 C13 C12 115.0(2)
O2 C14 C15 104.1(2)
O2 C14 H14A 110.9
C15 C14 H14A 110.9
O2 C14 H14B 110.9
C15 C14 H14B 110.9
H14A C14 H14B 109.0
N3 C15 C16 111.1(3)
N3 C15 C14 103.6(2)
C16 C15 C14 113.7(3)
N3 C15 H15 109.4
C16 C15 H15 109.4
C14 C15 H15 109.4
C15 C16 H16A 109.5
C15 C16 H16B 109.5
H16A C16 H16B 109.5
C15 C16 H16C 109.5
H16A C16 H16C 109.5
H16B C16 H16C 109.5
O3 C17 N4 130.0(2)
O3 C17 C3 118.6(2)
N4 C17 C3 111.4(2)
C23 C18 N4 119.4(2)
C23 C18 C19 118.4(2)
N4 C18 C19 122.2(2)
C20 C19 C18 119.9(3)
C20 C19 H19 120.1
C18 C19 H19 120.1
C21 C20 C19 121.6(3)
C21 C20 H20 119.2
C19 C20 H20 119.2
C20 C21 C22 119.5(3)
C20 C21 H21 120.2
C22 C21 H21 120.2
C23 C22 C21 120.2(3)
C23 C22 H22 119.9
C21 C22 H22 119.9
C22 C23 C18 120.3(3)
C22 C23 C24 116.9(3)
C18 C23 C24 122.8(2)
N5 C24 O4 116.3(2)
N5 C24 C23 128.3(2)
O4 C24 C23 115.4(2)
O4 C25 C26 105.3(2)
O4 C25 H25A 110.7
C26 C25 H25A 110.7
O4 C25 H25B 110.7
C26 C25 H25B 110.7
H25A C25 H25B 108.8
N5 C26 C27 111.9(2)
N5 C26 C25 102.7(2)
C27 C26 C25 113.9(3)
N5 C26 H26 109.4
C27 C26 H26 109.4
C25 C26 H26 109.4
C26 C27 H27A 109.5
C26 C27 H27B 109.5
H27A C27 H27B 109.5
C26 C27 H27C 109.5
H27A C27 H27C 109.5
H27B C27 H27C 109.5
Cl2 C28 Cl3 110.3(3)
Cl2 C28 Cl4 111.1(2)
Cl3 C28 Cl4 108.5(2)
Cl2 C28 H28 109.0
Cl3 C28 H28 109.0
Cl4 C28 H28 109.0

loop_
_geom_bond_atom_site_label_1
_geom_bond_atom_site_label_2
_geom_bond_distance
Ni N1 1.975(2)
Ni N3 1.992(2)
Ni N5 1.997(2)
Ni N4 2.051(2)
Ni N2 2.067(2)
Cl1 C1 1.732(3)
Cl2 C28 1.732(4)
Cl3 C28 1.742(4)
Cl4 C28 1.754(5)
O1 C6 1.242(3)
O2 C13 1.350(3)
O2 C14 1.461(4)
O3 C17 1.239(3)
O4 C24 1.358(3)
O4 C25 1.440(4)
N1 C4 1.326(3)
N1 C3 1.336(3)
N2 C6 1.339(3)
N2 C7 1.411(3)
N3 C13 1.291(4)
N3 C15 1.484(4)
N4 C17 1.346(3)
N4 C18 1.410(3)
N5 C24 1.277(4)
N5 C26 1.494(3)
C1 C5 1.375(4)
C1 C2 1.379(4)
C2 C3 1.402(4)
C2 H2 0.9500
C3 C17 1.508(4)
C4 C5 1.381(4)
C4 C6 1.514(4)
C5 H5 0.9500
C7 C8 1.398(4)
C7 C12 1.399(4)
C8 C9 1.379(4)
C8 H8 0.9500
C9 C10 1.372(5)
C9 H9 0.9500
C10 C11 1.386(5)
C10 H10 0.9500
C11 C12 1.416(4)
C11 H11 0.9500
C12 C13 1.476(4)
C14 C15 1.542(4)
C14 H14A 0.9900
C14 H14B 0.9900
C15 C16 1.497(5)
C15 H15 1.0000
C16 H16A 0.9800
C16 H16B 0.9800
C16 H16C 0.9800
C18 C23 1.401(4)
C18 C19 1.413(4)
C19 C20 1.377(4)
C19 H19 0.9500
C20 C21 1.368(5)
C20 H20 0.9500
C21 C22 1.392(5)
C21 H21 0.9500
C22 C23 1.391(4)
C22 H22 0.9500
C23 C24 1.470(4)
C25 C26 1.525(5)
C25 H25A 0.9900
C25 H25B 0.9900
C26 C27 1.497(4)
C26 H26 1.0000
C27 H27A 0.9800
C27 H27B 0.9800
C27 H27C 0.9800
C28 H28 1.0000

loop_
_geom_torsion_atom_site_label_1
_geom_torsion_atom_site_label_2
_geom_torsion_atom_site_label_3
_geom_torsion_atom_site_label_4
_geom_torsion
N3 Ni N1 C4 -77.4(2)
N5 Ni N1 C4 104.4(2)
N4 Ni N1 C4 179.8(2)
N2 Ni N1 C4 0.1(2)
N3 Ni N1 C3 101.1(2)
N5 Ni N1 C3 -77.1(3)
N4 Ni N1 C3 -1.7(2)
N2 Ni N1 C3 178.6(2)
N1 Ni N2 C6 -2.64(19)
N3 Ni N2 C6 127.59(19)
N5 Ni N2 C6 -136.80(18)
N4 Ni N2 C6 -3.4(3)
N1 Ni N2 C7 -171.1(2)
N3 Ni N2 C7 -40.9(2)
N5 Ni N2 C7 54.7(2)
N4 Ni N2 C7 -171.9(2)
N1 Ni N3 C13 97.8(2)
N5 Ni N3 C13 -83.5(2)
N4 Ni N3 C13 -173.2(2)
N2 Ni N3 C13 25.1(2)
N1 Ni N3 C15 -87.5(3)
N5 Ni N3 C15 91.3(2)
N4 Ni N3 C15 1.5(3)
N2 Ni N3 C15 -160.2(2)
N1 Ni N4 C17 3.35(19)
N3 Ni N4 C17 -123.83(19)
N5 Ni N4 C17 140.5(2)
N2 Ni N4 C17 4.1(3)
N1 Ni N4 C18 -178.4(2)
N3 Ni N4 C18 54.4(2)
N5 Ni N4 C18 -41.2(2)
N2 Ni N4 C18 -177.7(2)
N1 Ni N5 C24 95.8(2)
N3 Ni N5 C24 -82.8(2)
N4 Ni N5 C24 24.0(2)
N2 Ni N5 C24 -172.7(2)
N1 Ni N5 C26 -87.7(2)
N3 Ni N5 C26 93.7(2)
N4 Ni N5 C26 -159.5(2)
N2 Ni N5 C26 3.8(2)
C5 C1 C2 C3 -1.5(5)
Cl1 C1 C2 C3 177.9(2)
C4 N1 C3 C2 -2.0(4)
Ni N1 C3 C2 179.5(2)
C4 N1 C3 C17 178.5(2)
Ni N1 C3 C17 0.0(3)
C1 C2 C3 N1 3.1(4)
C1 C2 C3 C17 -177.4(3)
C3 N1 C4 C5 -0.9(4)
Ni N1 C4 C5 177.6(2)
C3 N1 C4 C6 -176.3(2)
Ni N1 C4 C6 2.1(3)
C2 C1 C5 C4 -1.1(5)
Cl1 C1 C5 C4 179.4(2)
N1 C4 C5 C1 2.4(5)
C6 C4 C5 C1 177.3(3)
C7 N2 C6 O1 -3.3(4)
Ni N2 C6 O1 -172.2(2)
C7 N2 C6 C4 173.2(2)
Ni N2 C6 C4 4.3(3)
N1 C4 C6 O1 172.8(2)
C5 C4 C6 O1 -2.4(4)
N1 C4 C6 N2 -4.1(3)
C5 C4 C6 N2 -179.3(3)
C6 N2 C7 C8 46.3(4)
Ni N2 C7 C8 -145.5(2)
C6 N2 C7 C12 -135.4(3)
Ni N2 C7 C12 32.9(3)
C12 C7 C8 C9 0.7(4)
N2 C7 C8 C9 179.1(3)
C7 C8 C9 C10 -1.2(5)
C8 C9 C10 C11 1.6(5)
C9 C10 C11 C12 -1.4(5)
C8 C7 C12 C11 -0.6(4)
N2 C7 C12 C11 -179.0(3)
C8 C7 C12 C13 -179.4(3)
N2 C7 C12 C13 2.1(4)
C10 C11 C12 C7 1.0(4)
C10 C11 C12 C13 179.9(3)
C15 N3 C13 O2 -0.2(4)
Ni N3 C13 O2 175.44(19)
C15 N3 C13 C12 -177.4(3)
Ni N3 C13 C12 -1.8(4)
C14 O2 C13 N3 -0.8(4)
C14 O2 C13 C12 176.8(3)
C7 C12 C13 N3 -20.1(5)
C11 C12 C13 N3 161.0(3)
C7 C12 C13 O2 162.6(3)
C11 C12 C13 O2 -16.3(4)
C13 O2 C14 C15 1.4(4)
C13 N3 C15 C16 -121.5(3)
Ni N3 C15 C16 63.1(3)
C13 N3 C15 C14 1.0(4)
Ni N3 C15 C14 -174.4(2)
O2 C14 C15 N3 -1.4(4)
O2 C14 C15 C16 119.3(3)
C18 N4 C17 O3 0.3(4)
Ni N4 C17 O3 178.6(2)
C18 N4 C17 C3 177.6(2)
Ni N4 C17 C3 -4.1(3)
N1 C3 C17 O3 -179.7(2)
C2 C3 C17 O3 0.8(4)
N1 C3 C17 N4 2.7(3)
C2 C3 C17 N4 -176.8(3)
C17 N4 C18 C23 -147.3(2)
Ni N4 C18 C23 34.5(3)
C17 N4 C18 C19 33.2(4)
Ni N4 C18 C19 -145.0(2)
C23 C18 C19 C20 0.5(4)
N4 C18 C19 C20 179.9(3)
C18 C19 C20 C21 -0.4(5)
C19 C20 C21 C22 1.2(6)
C20 C21 C22 C23 -2.2(5)
C21 C22 C23 C18 2.3(5)
C21 C22 C23 C24 -179.3(3)
N4 C18 C23 C22 179.1(3)
C19 C18 C23 C22 -1.5(4)
N4 C18 C23 C24 0.8(4)
C19 C18 C23 C24 -179.8(2)
C26 N5 C24 O4 0.9(3)
Ni N5 C24 O4 178.00(18)
C26 N5 C24 C23 -177.0(3)
Ni N5 C24 C23 0.1(4)
C25 O4 C24 N5 2.7(4)
C25 O4 C24 C23 -179.1(3)
C22 C23 C24 N5 161.1(3)
C18 C23 C24 N5 -20.6(4)
C22 C23 C24 O4 -16.9(4)
C18 C23 C24 O4 161.5(2)
C24 O4 C25 C26 -4.9(4)
C24 N5 C26 C27 -126.4(3)
Ni N5 C26 C27 56.6(3)
C24 N5 C26 C25 -3.8(3)
Ni N5 C26 C25 179.2(3)
O4 C25 C26 N5 5.2(4)
O4 C25 C26 C27 126.4(3)
